data_7112155
loop_
_publ_author_name
'Teresa Eaton'
'Jian Lin'
'Justin N. Cross'
'Jared T. Stritzinger'
'Thomas E. Albrecht-Schmitt'

_publ_section_title
;
 Th(VO3)2(SeO3) and Ln(VO3)2(IO3) (Ln = Ce, Pr, Nd, Sm, and Eu): unusual
 cases of aliovalent substitution
;
_journal_name_full Chem.Commun.
_journal_page_first 3668
_journal_paper_doi 10.1039/c4cc00537f
_journal_volume 50
_journal_year 2014
_chemical_formula_moiety Eu(VO3)2(IO3)
_chemical_formula_sum 'Eu I O9 V2'
_chemical_formula_weight 524.74
_chemical_melting_point ?
_chemical_name_common 'Europium vanadate iodate'
_chemical_name_systematic
; 
 ? 
;
_space_group_IT_number 57
_symmetry_cell_setting orthorhombic
_symmetry_space_group_name_Hall '-P 2c 2b'
_symmetry_space_group_name_H-M 'P b c m'
_atom_sites_solution_hydrogens none
_atom_sites_solution_primary direct
_atom_sites_solution_secondary difmap
_audit_creation_method SHELXL-97
_cell_angle_alpha 90.00
_cell_angle_beta 90.00
_cell_angle_gamma 90.00
_cell_formula_units_Z 4
_cell_length_a 6.9278(4)
_cell_length_b 14.2624(9)
_cell_length_c 7.1720(5)
_cell_measurement_reflns_used 1522
_cell_measurement_temperature 100(2)
_cell_measurement_theta_max 27.56
_cell_measurement_theta_min 2.86
_cell_volume 708.64(8)
_computing_cell_refinement 'smart saint'
_computing_data_collection smart
_computing_data_reduction saint
_computing_molecular_graphics 'SHELXS-97 (Sheldrick, 1997)'
_computing_publication_material 'SHELXCIF-97 (Sheldrick, 2000)'
_computing_structure_refinement 'SHELXS-97 (Sheldrick, 1997)'
_computing_structure_solution 'SHELXS-97 (Sheldrick, 1997)'
_diffrn_ambient_temperature 100(2)
_diffrn_detector_area_resol_mean 0
_diffrn_measured_fraction_theta_full 0.997
_diffrn_measured_fraction_theta_max 0.997
_diffrn_measurement_device_type 'BRUKER apex II'
_diffrn_measurement_method '0.5 wide w/ exposures'
_diffrn_radiation_monochromator 'Quazar optics'
_diffrn_radiation_source 'Imus microfocused'
_diffrn_radiation_type MoK\a
_diffrn_radiation_wavelength 0.71073
_diffrn_reflns_av_R_equivalents 0.0337
_diffrn_reflns_av_sigmaI/netI 0.0149
_diffrn_reflns_limit_h_max 9
_diffrn_reflns_limit_h_min -9
_diffrn_reflns_limit_k_max 18
_diffrn_reflns_limit_k_min -18
_diffrn_reflns_limit_l_max 9
_diffrn_reflns_limit_l_min -9
_diffrn_reflns_number 10426
_diffrn_reflns_theta_full 27.56
_diffrn_reflns_theta_max 27.56
_diffrn_reflns_theta_min 2.86
_exptl_absorpt_coefficient_mu 15.705
_exptl_absorpt_correction_T_max 0.882
_exptl_absorpt_correction_T_min 0.860
_exptl_absorpt_correction_type numerical
_exptl_absorpt_process_details shelxprep
_exptl_crystal_colour yellow
_exptl_crystal_density_diffrn 4.918
_exptl_crystal_density_meas ?
_exptl_crystal_density_method 'not measured'
_exptl_crystal_description Columnar
_exptl_crystal_F_000 936
_exptl_crystal_size_max 0.01
_exptl_crystal_size_mid 0.008
_exptl_crystal_size_min 0.008
_refine_diff_density_max 2.085
_refine_diff_density_min -0.925
_refine_diff_density_rms 0.186
_refine_ls_extinction_method none
_refine_ls_goodness_of_fit_ref 1.114
_refine_ls_hydrogen_treatment none
_refine_ls_matrix_type full
_refine_ls_number_parameters 71
_refine_ls_number_reflns 885
_refine_ls_number_restraints 6
_refine_ls_restrained_S_all 1.111
_refine_ls_R_factor_all 0.0183
_refine_ls_R_factor_gt 0.0155
_refine_ls_shift/su_max 0.001
_refine_ls_shift/su_mean 0.000
_refine_ls_structure_factor_coef Fsqd
_refine_ls_weighting_details 'calc w=1/[\s^2^(Fo^2^)+(0.0182P)^2^+1.2728P] where P=(Fo^2^+2Fc^2^)/3'
_refine_ls_weighting_scheme calc
_refine_ls_wR_factor_gt 0.0343
_refine_ls_wR_factor_ref 0.0350
_reflns_number_gt 832
_reflns_number_total 885
_reflns_threshold_expression >2sigma(I)
_cod_data_source_file c4cc00537f2.cif
_cod_data_source_block EuV2I2O9
_cod_depositor_comments
;
The following automatic conversions were performed:

'_chemical_melting_point' value 'N/A' was changed to '?' - the value
is undefined or not given.

Automatic conversion script
Id: cif_fix_values 2281 2013-09-26 08:29:07Z andrius 

The following automatic conversions were performed:

'_exptl_crystal_density_meas' value 'N/A' was changed to '?' - the
value is perceived as not measured.

Automatic conversion script
Id: cif_fix_values 3008 2015-01-20 13:52:24Z robertas 
;
_cod_original_sg_symbol_H-M Pbcm
_cod_database_code 7112155

loop_
_symmetry_equiv_pos_as_xyz
'x, y, z'
'-x, -y, z+1/2'
'-x, y+1/2, -z+1/2'
'x, -y+1/2, -z'
'-x, -y, -z'
'x, y, -z-1/2'
'x, -y-1/2, z-1/2'
'-x, y-1/2, z'

loop_
_atom_site_label
_atom_site_type_symbol
_atom_site_fract_x
_atom_site_fract_y
_atom_site_fract_z
_atom_site_U_iso_or_equiv
_atom_site_adp_type
_atom_site_occupancy
_atom_site_symmetry_multiplicity
_atom_site_calc_flag
_atom_site_refinement_flags
Eu1 Eu 0.85213(3) 0.046080(15) 0.2500 0.00325(8) Uani 1 2 d S
I1 I 1.29844(4) -0.05382(2) 0.2500 0.00376(8) Uani 1 2 d S
V1 V 0.45899(11) -0.2500 0.0000 0.00302(16) Uani 1 2 d S
V2 V 0.81869(11) -0.22789(5) 0.2500 0.00295(16) Uani 1 2 d S
O1 O 1.1732(3) 0.01273(15) 0.0687(3) 0.0045(4) Uani 1 1 d U
O2 O 1.5285(5) 0.0021(2) 0.2500 0.0096(7) Uani 1 2 d S
O3 O 0.3225(3) -0.15774(16) -0.0487(3) 0.0063(5) Uani 1 1 d .
O4 O 0.5266(4) -0.2827(2) -0.2500 0.0046(6) Uani 1 2 d S
O5 O 0.7380(4) -0.2500 0.0000 0.0059(7) Uani 1 2 d S
O6 O 0.9893(5) -0.3074(2) 0.2500 0.0057(6) Uani 1 2 d S
O7 O 0.9214(5) -0.1233(2) 0.2500 0.0047(6) Uani 1 2 d S

loop_
_atom_site_aniso_label
_atom_site_aniso_U_11
_atom_site_aniso_U_22
_atom_site_aniso_U_33
_atom_site_aniso_U_23
_atom_site_aniso_U_13
_atom_site_aniso_U_12
Eu1 0.00320(12) 0.00334(12) 0.00321(12) 0.000 0.000 0.00011(8)
I1 0.00330(15) 0.00475(14) 0.00323(15) 0.000 0.000 0.00043(10)
V1 0.0031(4) 0.0037(4) 0.0023(4) 0.0000(3) 0.000 0.000
V2 0.0026(4) 0.0028(4) 0.0034(4) 0.000 0.000 -0.0004(3)
O1 0.0038(10) 0.0062(10) 0.0035(10) 0.0026(8) -0.0016(9) 0.0013(8)
O2 0.0036(18) 0.0148(18) 0.0104(17) 0.000 0.000 -0.0033(13)
O3 0.0074(11) 0.0076(11) 0.0038(11) -0.0010(9) 0.0003(9) 0.0023(9)
O4 0.0054(16) 0.0053(15) 0.0030(15) 0.000 0.000 0.0000(12)
O5 0.0054(16) 0.0108(17) 0.0014(15) -0.0014(12) 0.000 0.000
O6 0.0041(15) 0.0079(16) 0.0050(15) 0.000 0.000 0.0018(13)
O7 0.0059(15) 0.0036(15) 0.0046(16) 0.000 0.000 0.0011(12)

loop_
_atom_type_symbol
_atom_type_description
_atom_type_scat_dispersion_real
_atom_type_scat_dispersion_imag
_atom_type_scat_source
O O 0.0106 0.0060 'International Tables Vol C Tables 4.2.6.8 and 6.1.1.4'
V V 0.3005 0.5294 'International Tables Vol C Tables 4.2.6.8 and 6.1.1.4'
I I -0.4742 1.8119 'International Tables Vol C Tables 4.2.6.8 and 6.1.1.4'
Eu Eu -0.1578 3.6682 'International Tables Vol C Tables 4.2.6.8 and 6.1.1.4'

loop_
_geom_angle_atom_site_label_1
_geom_angle_atom_site_label_2
_geom_angle_atom_site_label_3
_geom_angle
_geom_angle_site_symmetry_1
_geom_angle_site_symmetry_3
O2 Eu1 O6 133.35(12) 1_455 3_755
O2 Eu1 O3 72.65(9) 1_455 2_655
O6 Eu1 O3 69.92(8) 3_755 2_655
O2 Eu1 O3 72.65(9) 1_455 5_655
O6 Eu1 O3 69.92(8) 3_755 5_655
O3 Eu1 O3 71.66(10) 2_655 5_655
O2 Eu1 O7 85.60(11) 1_455 .
O6 Eu1 O7 141.04(11) 3_755 .
O3 Eu1 O7 136.79(6) 2_655 .
O3 Eu1 O7 136.79(6) 5_655 .
O2 Eu1 O1 80.69(6) 1_455 5_755
O6 Eu1 O1 109.73(5) 3_755 5_755
O3 Eu1 O1 137.29(7) 2_655 5_755
O3 Eu1 O1 68.81(7) 5_655 5_755
O7 Eu1 O1 71.15(5) . 5_755
O2 Eu1 O1 80.69(6) 1_455 2_755
O6 Eu1 O1 109.73(5) 3_755 2_755
O3 Eu1 O1 68.81(7) 2_655 2_755
O3 Eu1 O1 137.29(7) 5_655 2_755
O7 Eu1 O1 71.15(5) . 2_755
O1 Eu1 O1 138.89(10) 5_755 2_755
O2 Eu1 O1 140.23(7) 1_455 6_556
O6 Eu1 O1 76.45(8) 3_755 6_556
O3 Eu1 O1 104.06(7) 2_655 6_556
O3 Eu1 O1 145.49(7) 5_655 6_556
O7 Eu1 O1 69.91(8) . 6_556
O1 Eu1 O1 117.60(5) 5_755 6_556
O1 Eu1 O1 62.22(8) 2_755 6_556
O2 Eu1 O1 140.23(7) 1_455 .
O6 Eu1 O1 76.45(8) 3_755 .
O3 Eu1 O1 145.49(7) 2_655 .
O3 Eu1 O1 104.06(7) 5_655 .
O7 Eu1 O1 69.91(8) . .
O1 Eu1 O1 62.22(8) 5_755 .
O1 Eu1 O1 117.60(5) 2_755 .
O1 Eu1 O1 59.51(10) 6_556 .
O2 Eu1 I1 139.63(9) 1_455 .
O6 Eu1 I1 87.02(8) 3_755 .
O3 Eu1 I1 135.69(5) 2_655 .
O3 Eu1 I1 135.69(5) 5_655 .
O7 Eu1 I1 54.02(8) . .
O1 Eu1 I1 85.49(5) 5_755 .
O1 Eu1 I1 85.49(5) 2_755 .
O1 Eu1 I1 32.11(5) 6_556 .
O1 Eu1 I1 32.11(5) . .
O2 Eu1 I1 74.876(11) 1_455 5_755
O6 Eu1 I1 95.95(2) 3_755 5_755
O3 Eu1 I1 113.94(5) 2_655 5_755
O3 Eu1 I1 44.13(5) 5_655 5_755
O7 Eu1 I1 94.78(2) . 5_755
O1 Eu1 I1 24.69(5) 5_755 5_755
O1 Eu1 I1 152.72(5) 2_755 5_755
O1 Eu1 I1 135.95(5) 6_556 5_755
O1 Eu1 I1 76.47(5) . 5_755
I1 Eu1 I1 105.422(5) . 5_755
O2 Eu1 I1 74.877(11) 1_455 5_756
O6 Eu1 I1 95.95(2) 3_755 5_756
O3 Eu1 I1 44.13(5) 2_655 5_756
O3 Eu1 I1 113.94(5) 5_655 5_756
O7 Eu1 I1 94.78(2) . 5_756
O1 Eu1 I1 152.72(5) 5_755 5_756
O1 Eu1 I1 24.69(5) 2_755 5_756
O1 Eu1 I1 76.47(5) 6_556 5_756
O1 Eu1 I1 135.95(5) . 5_756
I1 Eu1 I1 105.422(5) . 5_756
I1 Eu1 I1 147.391(11) 5_755 5_756
O2 I1 O1 101.07(11) . .
O2 I1 O1 101.07(11) . 6_556
O1 I1 O1 90.63(14) . 6_556
O2 I1 Eu1 128.68(11) . .
O1 I1 Eu1 49.60(7) . .
O1 I1 Eu1 49.60(7) 6_556 .
O2 I1 Eu1 103.677(19) . 5_755
O1 I1 Eu1 33.88(7) . 5_755
O1 I1 Eu1 122.32(7) 6_556 5_755
Eu1 I1 Eu1 74.579(5) . 5_755
O2 I1 Eu1 103.677(19) . 5_756
O1 I1 Eu1 122.32(7) . 5_756
O1 I1 Eu1 33.88(7) 6_556 5_756
Eu1 I1 Eu1 74.579(5) . 5_756
Eu1 I1 Eu1 147.391(11) 5_755 5_756
O3 V1 O3 110.42(16) 4_545 .
O3 V1 O4 97.82(12) 4_545 7_556
O3 V1 O4 98.25(12) . 7_556
O3 V1 O4 98.25(12) 4_545 .
O3 V1 O4 97.82(12) . .
O4 V1 O4 151.64(19) 7_556 .
O3 V1 O5 124.79(8) 4_545 .
O3 V1 O5 124.79(8) . .
O4 V1 O5 75.82(9) 7_556 .
O4 V1 O5 75.82(9) . .
O3 V1 V2 120.13(8) 4_545 7
O3 V1 V2 114.80(8) . 7
O4 V1 V2 111.86(9) 7_556 7
O4 V1 V2 39.84(9) . 7
O5 V1 V2 36.151(12) . 7
O3 V1 V2 114.80(8) 4_545 .
O3 V1 V2 120.13(8) . .
O4 V1 V2 39.84(9) 7_556 .
O4 V1 V2 111.86(9) . .
O5 V1 V2 36.150(12) . .
V2 V1 V2 72.30(2) 7 .
O7 V2 O6 108.31(16) . .
O7 V2 O5 106.01(5) . .
O6 V2 O5 95.58(8) . .
O7 V2 O5 106.01(4) . 6_556
O6 V2 O5 95.58(8) . 6_556
O5 V2 O5 140.62(15) . 6_556
O7 V2 O4 111.20(15) . 7_556
O6 V2 O4 140.49(15) . 7_556
O5 V2 O4 73.72(9) . 7_556
O5 V2 O4 73.72(9) 6_556 7_556
O7 V2 V1 116.08(9) . 6_556
O6 V2 V1 120.80(9) . 6_556
O5 V2 V1 107.05(9) . 6_556
O5 V2 V1 36.78(9) 6_556 6_556
O4 V2 V1 37.10(3) 7_556 6_556
O7 V2 V1 116.08(9) . .
O6 V2 V1 120.80(9) . .
O5 V2 V1 36.78(9) . .
O5 V2 V1 107.05(9) 6_556 .
O4 V2 V1 37.10(3) 7_556 .
V1 V2 V1 71.04(2) 6_556 .
I1 O1 Eu1 121.43(11) . 5_755
I1 O1 Eu1 98.29(9) . .
Eu1 O1 Eu1 117.78(8) 5_755 .
I1 O2 Eu1 169.1(2) . 1_655
V1 O3 Eu1 156.29(13) . 5_655
V1 O4 V1 139.52(17) 6 .
V1 O4 V2 103.06(10) 6 7
V1 O4 V2 103.06(10) . 7
V2 O5 V2 145.87(18) 7 .
V2 O5 V1 107.07(9) 7 .
V2 O5 V1 107.07(9) . .
V2 O6 Eu1 161.52(19) . 3_745
V2 O7 Eu1 143.28(18) . .

loop_
_geom_bond_atom_site_label_1
_geom_bond_atom_site_label_2
_geom_bond_distance
_geom_bond_site_symmetry_2
Eu1 O2 2.328(3) 1_455
Eu1 O6 2.361(3) 3_755
Eu1 O3 2.467(2) 2_655
Eu1 O3 2.467(2) 5_655
Eu1 O7 2.462(3) .
Eu1 O1 2.441(2) 5_755
Eu1 O1 2.441(2) 2_755
Eu1 O1 2.620(2) 6_556
Eu1 O1 2.620(2) .
Eu1 I1 3.4045(4) .
Eu1 I1 3.7363(3) 5_755
Eu1 I1 3.7363(3) 5_756
I1 O2 1.782(3) .
I1 O1 1.829(2) .
I1 O1 1.829(2) 6_556
I1 Eu1 3.7363(3) 5_755
I1 Eu1 3.7363(3) 5_756
V1 O3 1.658(2) 4_545
V1 O3 1.658(2) .
V1 O4 1.9110(11) 7_556
V1 O4 1.9110(11) .
V1 O5 1.933(3) .
V1 V2 3.0861(9) 7
V1 V2 3.0861(9) .
V2 O7 1.653(3) .
V2 O6 1.638(3) .
V2 O5 1.9044(9) .
V2 O5 1.9044(9) 6_556
V2 O4 2.030(3) 7_556
V2 V1 3.0861(9) 6_556
O1 Eu1 2.441(2) 5_755
O2 Eu1 2.328(3) 1_655
O3 Eu1 2.466(2) 5_655
O4 V1 1.9110(11) 6
O4 V2 2.030(3) 7
O5 V2 1.9044(9) 7
O6 Eu1 2.361(3) 3_745
